data_7052342
loop_
_publ_author_name
'Alba E. D\'iaz-\'Alvarez'
'Pascale Crochet'
'Maria Zablocka'
'Victorio Cadierno'
'Carine Duhayon'
'Jos\'e Gimeno'
'Jean-Pierre Majoral'

_publ_section_title
;
 Imination reactions of free and coordinated
 2-diphenylphosphino-1-phenyl-phospholane: Access to regioisomeric
 ruthenium(<small>II</small>) complexes containing novel
 iminophosphorane--phosphine ligands
;
_journal_issue 9
_journal_name_full 'New Journal of Chemistry'
_journal_page_first 1295
_journal_paper_doi 10.1039/b606781f
_journal_volume 30
_journal_year 2006
_chemical_formula_moiety 'C78 H72 Cl2 F8 N4 P4 Ru2, 2(C4 H10 O), 2(F6 Sb) '
_chemical_formula_sum 'C86 H92 Cl2 F20 N4 O2 P4 Ru2 Sb2'
_chemical_formula_weight 2234.10
_space_group_IT_number 14
_symmetry_cell_setting monoclinic
_symmetry_space_group_name_Hall '-P 2ybc'
_symmetry_space_group_name_H-M 'P 1 21/c 1'
_atom_sites_solution_hydrogens geom
_atom_sites_solution_primary direct
_audit_creation_date 06-06-09
_audit_creation_method CRYSTALS_ver_12.51
_cell_angle_alpha 90
_cell_angle_beta 99.750(5)
_cell_angle_gamma 90
_cell_formula_units_Z 2
_cell_length_a 15.4570(10)
_cell_length_b 14.6930(8)
_cell_length_c 20.1840(11)
_cell_measurement_reflns_used 6792
_cell_measurement_temperature 180
_cell_measurement_theta_max 28
_cell_measurement_theta_min 4
_cell_volume 4517.8(5)
_computing_cell_refinement 'CrysAlis RED, (Oxford Diffraction, 2002)'
_computing_data_collection 'Xcalibur, (Oxford Diffraction, 2002)'
_computing_data_reduction 'CrysAlis RED, (Oxford Diffraction, 2002)'
_computing_molecular_graphics 'CAMERON (Watkin et al., 1996)'
_computing_publication_material 'CRYSTALS (Betteridge et al., 2003)'
_computing_structure_refinement 'CRYSTALS (Betteridge et al., 2003)'
_computing_structure_solution 'SIR92 (Altomare et al., 1994)'
_diffrn_ambient_temperature 180
_diffrn_measured_fraction_theta_full 0.998
_diffrn_measured_fraction_theta_max 0.998
_diffrn_measurement_device_type 'Oxford Diffraction XCALIBUR'
_diffrn_measurement_method '\f & \w scans'
_diffrn_radiation_monochromator graphite
_diffrn_radiation_type 'Mo K\a'
_diffrn_radiation_wavelength 0.71073
_diffrn_reflns_av_R_equivalents 0.113
_diffrn_reflns_limit_h_max 21
_diffrn_reflns_limit_h_min -21
_diffrn_reflns_limit_k_max 19
_diffrn_reflns_limit_k_min -20
_diffrn_reflns_limit_l_max 24
_diffrn_reflns_limit_l_min -27
_diffrn_reflns_number 39404
_diffrn_reflns_theta_full 29.014
_diffrn_reflns_theta_max 29.014
_diffrn_reflns_theta_min 2.950
_diffrn_standards_number 0
_exptl_absorpt_coefficient_mu 1.139
_exptl_absorpt_correction_T_max 0.97
_exptl_absorpt_correction_T_min 0.84
_exptl_absorpt_correction_type multi-scan
_exptl_absorpt_process_details
;
[c.f. r.h. blessing, acta cryst. (1995), a51, 33-38]
;
_exptl_crystal_colour yellow
_exptl_crystal_density_diffrn 1.642
_exptl_crystal_description plate
_exptl_crystal_F_000 2232
_exptl_crystal_size_max 0.25
_exptl_crystal_size_mid 0.16
_exptl_crystal_size_min 0.03
_refine_diff_density_max 1.93
_refine_diff_density_min -1.91
_refine_ls_extinction_method None
_refine_ls_goodness_of_fit_ref 1.1485
_refine_ls_hydrogen_treatment constr
_refine_ls_matrix_type full
_refine_ls_number_parameters 466
_refine_ls_number_reflns 4864
_refine_ls_number_restraints 0
_refine_ls_R_factor_all 0.1657
_refine_ls_R_factor_gt 0.0637
_refine_ls_shift/su_max 0.000550
_refine_ls_structure_factor_coef F
_refine_ls_weighting_details
;
Method, part 1, Chebychev polynomial, (Watkin, 1994, Prince, 1982)
[weight] = 1.0/[A~0~*T~0~(x)+A~1~*T~1~(x) ... +A~n-1~]*T~n-1~(x)]
where A~i~ are the Chebychev coefficients listed below and x= Fcalc/Fmax
Method = Robust Weighting (Prince, 1982)
W = [weight] * [1-(deltaF/6*sigmaF)^2^]^2^
A~i~ are:
10.9 1.77 8.89 3.38
;
_refine_ls_weighting_scheme calc
_refine_ls_wR_factor_all 0.0828
_refine_ls_wR_factor_gt 0.0675
_refine_ls_wR_factor_ref 0.0675
_reflns_limit_h_max 20
_reflns_limit_h_min -21
_reflns_limit_k_max 20
_reflns_limit_k_min 0
_reflns_limit_l_max 27
_reflns_limit_l_min 0
_reflns_number_gt 4864
_reflns_number_total 12075
_reflns_threshold_expression I>2.0\s(I)
_cod_data_source_file b606781f.txt
_cod_data_source_block CRYSTALS_cif_3
_cod_depositor_comments
;
The following automatic conversions were performed:
'_symmetry_cell_setting' value 'Monoclinic' changed to 'monoclinic'
according to '/home/saulius/struct/CIF-dictionaries/cif_core.dic'
dictionary named 'cif_core.dic' version 2.4.1 from 2010-06-29.

Automatic conversion script
Id: cif_fix_enum 1527 2010-12-29 10:47:43Z saulius 
;
_cod_original_sg_symbol_H-M 'P 1 21/c 1 '
_cod_database_code 7052342

loop_
_symmetry_equiv_pos_as_xyz
x,y,z
-x,-y,-z
-x,y+1/2,-z+1/2
x,-y+1/2,z+1/2

loop_
_atom_site_label
_atom_site_type_symbol
_atom_site_fract_x
_atom_site_fract_y
_atom_site_fract_z
_atom_site_U_iso_or_equiv
_atom_site_occupancy
_atom_site_adp_type
_atom_site_refinement_flags_posn
_atom_site_refinement_flags_adp
_atom_site_refinement_flags_occupancy
_atom_site_disorder_assembly
_atom_site_disorder_group
_atom_site_attached_hydrogens
Ru1 Ru 0.81529(4) 0.23807(5) 0.61444(3) 0.0220 1.0000 Uani . . . . . .
Sb1 Sb 0.15833(5) 0.48322(6) 0.59084(4) 0.0454 1.0000 Uani . . . . . .
P1 P 0.71341(14) 0.22087(14) 0.68720(10) 0.0225 1.0000 Uani . . . . . .
P2 P 0.50587(14) 0.26189(15) 0.64444(9) 0.0202 1.0000 Uani . . . . . .
Cl1 Cl 0.74024(16) 0.11384(16) 0.55268(11) 0.0330 1.0000 Uani . . . . . .
N1 N 0.5307(4) 0.3567(5) 0.6160(3) 0.0209 1.0000 Uani . . . . . .
N2 N 0.2712(5) 0.6789(5) 0.4428(3) 0.0215 1.0000 Uani . . . . . .
C1 C 0.7323(6) 0.1188(7) 0.7372(4) 0.0319 1.0000 Uani . . . . . .
C2 C 0.6432(7) 0.0852(7) 0.7468(5) 0.0420 1.0000 Uani . . . . . .
C3 C 0.5838(7) 0.0927(6) 0.6769(5) 0.0356 1.0000 Uani . . . . . .
C4 C 0.5993(5) 0.1874(6) 0.6475(4) 0.0241 1.0000 Uani . . . . . .
C5 C 0.7117(6) 0.3141(6) 0.7467(4) 0.0255 1.0000 Uani . . . . . .
C6 C 0.7179(6) 0.3001(8) 0.8146(4) 0.0357 1.0000 Uani . . . . . .
C7 C 0.7200(7) 0.3735(9) 0.8580(5) 0.0483 1.0000 Uani . . . . . .
C8 C 0.7188(7) 0.4618(9) 0.8340(5) 0.0468 1.0000 Uani . . . . . .
C9 C 0.7114(7) 0.4767(7) 0.7652(5) 0.0381 1.0000 Uani . . . . . .
C10 C 0.7084(6) 0.4030(6) 0.7219(4) 0.0300 1.0000 Uani . . . . . .
C11 C 0.4733(5) 0.4189(5) 0.5830(4) 0.0203 1.0000 Uani . . . . . .
C12 C 0.4263(5) 0.4079(5) 0.5171(4) 0.0176 1.0000 Uani . . . . . .
C13 C 0.3771(5) 0.4726(6) 0.4841(4) 0.0223 1.0000 Uani . . . . . .
C14 C 0.3693(5) 0.5586(6) 0.5110(4) 0.0189 1.0000 Uani . . . . . .
C15 C 0.4162(5) 0.5736(5) 0.5759(4) 0.0188 1.0000 Uani . . . . . .
C16 C 0.4656(5) 0.5072(6) 0.6102(3) 0.0188 1.0000 Uani . . . . . .
C17 C 0.3164(6) 0.6272(6) 0.4753(4) 0.0278 1.0000 Uani . . . . . .
C18 C 0.4162(5) 0.2028(6) 0.5948(4) 0.0217 1.0000 Uani . . . . . .
C19 C 0.4267(7) 0.1309(6) 0.5498(4) 0.0320 1.0000 Uani . . . . . .
C20 C 0.3538(8) 0.0959(8) 0.5093(5) 0.0441 1.0000 Uani . . . . . .
C21 C 0.2728(9) 0.1269(8) 0.5102(5) 0.0561 1.0000 Uani . . . . . .
C22 C 0.2590(8) 0.1998(9) 0.5529(5) 0.0516 1.0000 Uani . . . . . .
C23 C 0.3317(6) 0.2363(7) 0.5944(5) 0.0344 1.0000 Uani . . . . . .
C24 C 0.4749(6) 0.2717(6) 0.7267(4) 0.0243 1.0000 Uani . . . . . .
C25 C 0.4230(6) 0.2057(6) 0.7523(4) 0.0279 1.0000 Uani . . . . . .
C26 C 0.4009(7) 0.2168(7) 0.8152(5) 0.0408 1.0000 Uani . . . . . .
C27 C 0.4284(7) 0.2913(7) 0.8528(5) 0.0365 1.0000 Uani . . . . . .
C28 C 0.4792(7) 0.3577(6) 0.8298(5) 0.0356 1.0000 Uani . . . . . .
C29 C 0.5021(6) 0.3474(6) 0.7662(4) 0.0238 1.0000 Uani . . . . . .
C30 C 0.8999(8) 0.4467(8) 0.6508(6) 0.0513 1.0000 Uani . . . . . .
C31 C 0.9537(8) 0.0554(8) 0.6144(6) 0.0513 1.0000 Uani . . . . . .
C32 C 0.9261(8) -0.0061(8) 0.6634(6) 0.0513 1.0000 Uani . . . . . .
C33 C 1.0506(8) 0.0413(8) 0.6141(6) 0.0513 1.0000 Uani . . . . . .
C34 C 0.9405(8) 0.1572(8) 0.6270(6) 0.0513 1.0000 Uani . . . . . .
C35 C 0.9279(8) 0.1922(9) 0.6893(6) 0.0513 1.0000 Uani . . . . . .
C36 C 0.9125(8) 0.2847(8) 0.6973(6) 0.0513 1.0000 Uani . . . . . .
C37 C 0.9135(8) 0.3482(9) 0.6433(6) 0.0513 1.0000 Uani . . . . . .
C38 C 0.9258(8) 0.3117(9) 0.5805(6) 0.0513 1.0000 Uani . . . . . .
C39 C 0.9387(8) 0.2189(8) 0.5724(6) 0.0513 1.0000 Uani . . . . . .
F1 F 0.4361(4) 0.3280(3) 0.4852(2) 0.0303 1.0000 Uani . . . . . .
F2 F 0.3342(3) 0.4571(3) 0.4202(2) 0.0311 1.0000 Uani . . . . . .
F3 F 0.4088(3) 0.6554(3) 0.6041(2) 0.0298 1.0000 Uani . . . . . .
F4 F 0.5090(3) 0.5249(4) 0.6719(2) 0.0288 1.0000 Uani . . . . . .
F5 F 0.1042(6) 0.3704(6) 0.5854(5) 0.0846 1.0000 Uani . . . . . .
F6 F 0.2139(5) 0.5968(5) 0.5963(3) 0.0606 1.0000 Uani . . . . . .
F7 F 0.0547(5) 0.5402(7) 0.5501(5) 0.0937 1.0000 Uani . . . . . .
F8 F 0.2641(5) 0.4343(5) 0.6339(5) 0.0763 1.0000 Uani . . . . . .
F9 F 0.1234(5) 0.5027(6) 0.6741(3) 0.0742 1.0000 Uani . . . . . .
F10 F 0.1910(6) 0.4648(7) 0.5067(4) 0.0908 1.0000 Uani . . . . . .
O1 O 0.9229(9) 0.7525(8) 0.1774(7) 0.098(4) 1.0000 Uiso . . . . . .
C40 C 0.8308(18) 0.7276(17) 0.2581(13) 0.141(9) 1.0000 Uiso . . . . . .
C41 C 0.8433(18) 0.7686(19) 0.1937(14) 0.147(9) 1.0000 Uiso . . . . . .
C42 C 0.9397(16) 0.7878(17) 0.1137(13) 0.124(7) 1.0000 Uiso . . . . . .
C43 C 1.0262(18) 0.7625(18) 0.1064(14) 0.151(10) 1.0000 Uiso . . . . . .
H11 H 0.7691 0.1328 0.7817 0.0379 1.0000 Uiso R . . . . .
H12 H 0.7626 0.0720 0.7134 0.0379 1.0000 Uiso R . . . . .
H21 H 0.6195 0.1237 0.7805 0.0513 1.0000 Uiso R . . . . .
H22 H 0.6470 0.0205 0.7623 0.0513 1.0000 Uiso R . . . . .
H31 H 0.5208 0.0864 0.6819 0.0450 1.0000 Uiso R . . . . .
H32 H 0.5993 0.0439 0.6465 0.0450 1.0000 Uiso R . . . . .
H41 H 0.6032 0.1753 0.5993 0.0308 1.0000 Uiso R . . . . .
H61 H 0.7208 0.2367 0.8329 0.0434 1.0000 Uiso R . . . . .
H71 H 0.7226 0.3625 0.9072 0.0578 1.0000 Uiso R . . . . .
H81 H 0.7231 0.5144 0.8659 0.0559 1.0000 Uiso R . . . . .
H91 H 0.7082 0.5402 0.7470 0.0459 1.0000 Uiso R . . . . .
H101 H 0.7038 0.4137 0.6725 0.0348 1.0000 Uiso R . . . . .
H191 H 0.4863 0.1060 0.5476 0.0378 1.0000 Uiso R . . . . .
H201 H 0.3618 0.0452 0.4778 0.0513 1.0000 Uiso R . . . . .
H211 H 0.2216 0.0984 0.4805 0.0636 1.0000 Uiso R . . . . .
H221 H 0.1987 0.2244 0.5533 0.0599 1.0000 Uiso R . . . . .
H231 H 0.3232 0.2880 0.6248 0.0398 1.0000 Uiso R . . . . .
H251 H 0.4019 0.1510 0.7248 0.0352 1.0000 Uiso R . . . . .
H261 H 0.3646 0.1696 0.8333 0.0499 1.0000 Uiso R . . . . .
H271 H 0.4114 0.2983 0.8982 0.0447 1.0000 Uiso R . . . . .
H281 H 0.4992 0.4120 0.8582 0.0440 1.0000 Uiso R . . . . .
H291 H 0.5385 0.3952 0.7489 0.0293 1.0000 Uiso R . . . . .
H311 H 0.9207 0.0395 0.5688 0.0615 1.0000 Uiso R . . . . .
H321 H 0.8621 0.0028 0.6638 0.0615 1.0000 Uiso R . . . . .
H322 H 0.9602 0.0073 0.7090 0.0615 1.0000 Uiso R . . . . .
H323 H 0.9369 -0.0705 0.6509 0.0615 1.0000 Uiso R . . . . .
H331 H 1.0703 0.0832 0.5806 0.0615 1.0000 Uiso R . . . . .
H332 H 1.0843 0.0546 0.6598 0.0615 1.0000 Uiso R . . . . .
H333 H 1.0611 -0.0232 0.6018 0.0615 1.0000 Uiso R . . . . .
H351 H 0.9301 0.1505 0.7287 0.0615 1.0000 Uiso R . . . . .
H361 H 0.9004 0.3075 0.7415 0.0615 1.0000 Uiso R . . . . .
H301 H 0.9032 0.4781 0.6074 0.0617 1.0000 Uiso R . . . . .
H302 H 0.9465 0.4713 0.6868 0.0617 1.0000 Uiso R . . . . .
H303 H 0.8409 0.4574 0.6634 0.0617 1.0000 Uiso R . . . . .
H421 H 0.9340 0.8557 0.1132 0.1484 1.0000 Uiso R . . . . .
H422 H 0.8964 0.7615 0.0761 0.1484 1.0000 Uiso R . . . . .
H431 H 1.0388 0.7864 0.0626 0.1834 1.0000 Uiso R . . . . .
H432 H 1.0691 0.7889 0.1442 0.1834 1.0000 Uiso R . . . . .
H433 H 1.0314 0.6947 0.1071 0.1834 1.0000 Uiso R . . . . .
H411 H 0.8353 0.8359 0.1970 0.1770 1.0000 Uiso R . . . . .
H412 H 0.7975 0.7434 0.1574 0.1770 1.0000 Uiso R . . . . .
H401 H 0.7707 0.7418 0.2675 0.1697 1.0000 Uiso R . . . . .
H402 H 0.8758 0.7526 0.2951 0.1697 1.0000 Uiso R . . . . .
H403 H 0.8380 0.6601 0.2555 0.1697 1.0000 Uiso R . . . . .
H381 H 0.9253 0.3535 0.5413 0.0617 1.0000 Uiso R . . . . .
H391 H 0.9468 0.1951 0.5274 0.0617 1.0000 Uiso R . . . . .

loop_
_atom_site_aniso_label
_atom_site_aniso_U_11
_atom_site_aniso_U_22
_atom_site_aniso_U_33
_atom_site_aniso_U_23
_atom_site_aniso_U_13
_atom_site_aniso_U_12
Ru1 0.0230(3) 0.0252(4) 0.0179(3) -0.0001(3) 0.0035(2) 0.0041(3)
Sb1 0.0341(4) 0.0691(5) 0.0353(4) -0.0162(4) 0.0129(3) -0.0224(4)
P1 0.0281(11) 0.0211(12) 0.0185(9) 0.0034(8) 0.0045(8) 0.0055(9)
P2 0.0257(10) 0.0182(10) 0.0168(9) 0.0028(8) 0.0042(7) -0.0025(9)
Cl1 0.0411(13) 0.0305(12) 0.0287(11) -0.0081(9) 0.0094(9) 0.0009(10)
N1 0.020(3) 0.021(4) 0.022(3) 0.005(3) 0.005(3) 0.001(3)
N2 0.029(4) 0.016(4) 0.020(3) -0.006(3) 0.005(3) 0.003(3)
C1 0.039(5) 0.035(6) 0.020(4) 0.011(4) 0.001(4) 0.005(4)
C2 0.053(7) 0.030(6) 0.045(6) 0.013(5) 0.017(5) 0.006(5)
C3 0.038(5) 0.021(5) 0.052(6) 0.013(4) 0.020(5) 0.000(4)
C4 0.021(4) 0.029(5) 0.026(4) 0.005(4) 0.016(3) 0.008(4)
C5 0.030(5) 0.027(5) 0.018(4) 0.001(3) -0.001(3) 0.010(4)
C6 0.034(5) 0.057(6) 0.018(4) 0.001(4) 0.007(4) 0.001(5)
C7 0.042(6) 0.081(9) 0.022(5) -0.015(5) 0.007(4) 0.000(6)
C8 0.038(6) 0.066(8) 0.036(5) -0.021(5) 0.005(4) 0.001(5)
C9 0.041(6) 0.027(5) 0.048(6) -0.016(4) 0.010(4) -0.004(4)
C10 0.026(5) 0.037(5) 0.024(4) -0.004(4) -0.005(3) 0.000(4)
C11 0.028(4) 0.019(4) 0.016(4) -0.002(3) 0.012(3) -0.004(3)
C12 0.020(4) 0.014(4) 0.018(4) 0.002(3) 0.002(3) -0.003(3)
C13 0.019(4) 0.027(5) 0.022(4) -0.006(3) 0.005(3) -0.004(3)
C14 0.019(4) 0.022(4) 0.015(3) 0.004(3) 0.002(3) -0.002(3)
C15 0.018(4) 0.012(4) 0.028(4) -0.002(3) 0.011(3) 0.000(3)
C16 0.013(3) 0.030(5) 0.012(3) -0.003(3) -0.001(3) -0.002(3)
C17 0.031(5) 0.034(5) 0.019(4) -0.007(4) 0.007(3) -0.003(4)
C18 0.028(4) 0.018(4) 0.017(3) 0.002(3) -0.002(3) -0.010(3)
C19 0.049(6) 0.023(5) 0.023(4) -0.009(4) 0.003(4) -0.015(4)
C20 0.056(7) 0.044(6) 0.028(5) -0.006(4) -0.006(5) -0.024(5)
C21 0.072(9) 0.052(8) 0.035(6) -0.002(5) -0.017(6) -0.042(7)
C22 0.039(6) 0.072(8) 0.039(6) 0.015(6) -0.007(5) -0.009(6)
C23 0.035(5) 0.030(5) 0.034(4) 0.004(4) -0.006(4) -0.003(4)
C24 0.033(4) 0.025(4) 0.016(3) 0.004(3) 0.006(3) 0.008(4)
C25 0.036(5) 0.027(5) 0.025(4) 0.007(3) 0.017(4) 0.004(4)
C26 0.054(7) 0.038(6) 0.035(5) 0.008(4) 0.020(5) 0.008(5)
C27 0.044(6) 0.044(6) 0.023(4) 0.009(4) 0.012(4) 0.017(5)
C28 0.058(6) 0.026(5) 0.026(4) -0.003(4) 0.017(4) 0.006(5)
C29 0.032(5) 0.022(4) 0.019(4) 0.007(3) 0.009(3) 0.000(3)
C30 0.0514(7) 0.0514(7) 0.0514(7) 0.0014(7) 0.0099(7) 0.0014(7)
C31 0.0514(7) 0.0514(7) 0.0514(7) 0.0014(7) 0.0099(7) 0.0014(7)
C32 0.0514(7) 0.0514(7) 0.0514(7) 0.0014(7) 0.0099(7) 0.0014(7)
C33 0.0514(7) 0.0514(7) 0.0514(7) 0.0014(7) 0.0099(7) 0.0014(7)
C34 0.0514(7) 0.0514(7) 0.0514(7) 0.0014(7) 0.0099(7) 0.0014(7)
C35 0.0514(7) 0.0514(7) 0.0514(7) 0.0014(7) 0.0099(7) 0.0014(7)
C36 0.0514(7) 0.0514(7) 0.0514(7) 0.0014(7) 0.0099(7) 0.0014(7)
C37 0.0514(7) 0.0514(7) 0.0514(7) 0.0014(7) 0.0099(7) 0.0014(7)
C38 0.0514(7) 0.0514(7) 0.0514(7) 0.0014(7) 0.0099(7) 0.0014(7)
C39 0.0514(7) 0.0514(7) 0.0514(7) 0.0014(7) 0.0099(7) 0.0014(7)
F1 0.052(3) 0.022(3) 0.015(2) -0.0025(19) 0.000(2) 0.003(2)
F2 0.044(3) 0.037(3) 0.011(2) -0.0018(19) 0.001(2) -0.001(2)
F3 0.040(3) 0.019(3) 0.030(3) -0.009(2) 0.003(2) 0.000(2)
F4 0.033(3) 0.033(3) 0.018(2) -0.005(2) -0.002(2) -0.001(2)
F5 0.087(6) 0.085(6) 0.090(6) -0.023(5) 0.038(5) -0.047(5)
F6 0.077(5) 0.061(4) 0.049(4) -0.011(3) 0.024(3) -0.021(4)
F7 0.051(5) 0.142(9) 0.082(6) -0.027(6) -0.009(4) 0.003(5)
F8 0.061(5) 0.059(5) 0.104(7) -0.021(4) -0.001(4) -0.016(4)
F9 0.058(4) 0.128(7) 0.043(3) -0.028(4) 0.025(3) -0.041(5)
F10 0.080(6) 0.137(8) 0.068(5) -0.058(5) 0.047(4) -0.061(6)

loop_
_atom_type_symbol
_atom_type_scat_dispersion_real
_atom_type_scat_dispersion_imag
_atom_type_scat_Cromer_Mann_a1
_atom_type_scat_Cromer_Mann_b1
_atom_type_scat_Cromer_Mann_a2
_atom_type_scat_Cromer_Mann_b2
_atom_type_scat_Cromer_Mann_a3
_atom_type_scat_Cromer_Mann_b3
_atom_type_scat_Cromer_Mann_a4
_atom_type_scat_Cromer_Mann_b4
_atom_type_scat_Cromer_Mann_c
_atom_type_scat_source
C 0.0033 0.0016 2.3100 20.8439 1.0200 10.2075 1.5886 0.5687 0.8650 51.6512 0.2156 'International Tables Vol C 4.2.6.8 and 6.1.1.4'
H 0.0000 0.0000 0.4930 10.5109 0.3229 26.1257 0.1402 3.1424 0.0408 57.7998 0.0030 'International Tables Vol C 4.2.6.8 and 6.1.1.4'
F 0.0171 0.0103 3.5392 10.2825 2.6412 4.2944 1.5170 0.2615 1.0243 26.1476 0.2776 'International Tables Vol C 4.2.6.8 and 6.1.1.4'
P 0.1023 0.0942 6.4345 1.9067 4.1791 27.1570 1.7800 0.5260 1.4908 68.1645 1.1149 'International Tables Vol C 4.2.6.8 and 6.1.1.4'
Cl 0.1484 0.1585 11.4604 0.0104 7.1964 1.1662 6.2556 18.5194 1.6455 47.7784 -9.5574 'International Tables Vol C 4.2.6.8 and 6.1.1.4'
Ru -1.2594 0.8363 19.2674 0.8085 12.9182 8.4347 4.8634 24.7997 1.5676 94.2928 5.3787 'International Tables Vol C 4.2.6.8 and 6.1.1.4'
Sb -0.5866 1.5461 19.6418 5.3034 19.0455 0.4607 5.0371 27.9074 2.6827 75.2825 4.5909 'International Tables Vol C 4.2.6.8 and 6.1.1.4'
N 0.0061 0.0033 12.2126 0.0057 3.1322 9.8933 2.0125 28.9975 1.1663 0.5826 -11.5290 'International Tables Vol C 4.2.6.8 and 6.1.1.4'
O 0.0106 0.0060 3.0485 13.2771 2.2868 5.7011 1.5463 0.3239 0.8670 32.9089 0.2508 'International Tables Vol C 4.2.6.8 and 6.1.1.4'

loop_
_geom_angle_atom_site_label_1
_geom_angle_site_symmetry_1
_geom_angle_atom_site_label_2
_geom_angle_site_symmetry_2
_geom_angle_atom_site_label_3
_geom_angle_site_symmetry_3
_geom_angle
_geom_angle_publ_flag
N2 2_666 Ru1 . P1 . 88.5(2) yes
N2 2_666 Ru1 . Cl1 . 87.0(2) yes
P1 . Ru1 . Cl1 . 85.77(8) yes
N2 2_666 Ru1 . C34 . 148.9(4) yes
P1 . Ru1 . C34 . 122.0(3) yes
Cl1 . Ru1 . C34 . 89.3(3) yes
N2 2_666 Ru1 . C35 . 160.6(4) yes
P1 . Ru1 . C35 . 94.2(3) yes
Cl1 . Ru1 . C35 . 112.3(3) yes
C34 . Ru1 . C35 . 36.7(4) yes
N2 2_666 Ru1 . C36 . 123.8(4) yes
P1 . Ru1 . C36 . 90.1(3) yes
Cl1 . Ru1 . C36 . 148.8(3) yes
C34 . Ru1 . C36 . 66.9(5) yes
C35 . Ru1 . C36 . 37.2(4) yes
N2 2_666 Ru1 . C37 . 93.8(4) yes
P1 . Ru1 . C37 . 114.5(3) yes
Cl1 . Ru1 . C37 . 159.7(3) yes
C34 . Ru1 . C37 . 79.5(5) yes
C35 . Ru1 . C37 . 67.6(5) yes
N2 2_666 Ru1 . C38 . 89.9(4) yes
P1 . Ru1 . C38 . 151.4(3) yes
Cl1 . Ru1 . C38 . 122.6(3) yes
C34 . Ru1 . C38 . 66.5(4) yes
C35 . Ru1 . C38 . 78.6(4) yes
N2 2_666 Ru1 . C39 . 112.6(4) yes
P1 . Ru1 . C39 . 158.9(3) yes
Cl1 . Ru1 . C39 . 94.3(3) yes
C34 . Ru1 . C39 . 37.0(4) yes
C35 . Ru1 . C39 . 66.2(4) yes
C36 . Ru1 . C37 . 38.2(4) yes
C36 . Ru1 . C38 . 67.4(4) yes
C37 . Ru1 . C38 . 37.1(4) yes
C36 . Ru1 . C39 . 78.9(5) yes
C37 . Ru1 . C39 . 66.6(4) yes
C38 . Ru1 . C39 . 36.4(4) yes
F5 . Sb1 . F6 . 179.5(4) yes
F5 . Sb1 . F7 . 91.7(4) yes
F6 . Sb1 . F7 . 88.7(4) yes
F5 . Sb1 . F8 . 92.0(4) yes
F6 . Sb1 . F8 . 87.6(3) yes
F7 . Sb1 . F8 . 176.0(4) yes
F5 . Sb1 . F9 . 89.6(4) yes
F6 . Sb1 . F9 . 90.6(3) yes
F7 . Sb1 . F9 . 88.3(4) yes
F8 . Sb1 . F9 . 90.2(4) yes
F5 . Sb1 . F10 . 90.3(4) yes
F6 . Sb1 . F10 . 89.5(3) yes
F7 . Sb1 . F10 . 90.5(4) yes
F8 . Sb1 . F10 . 91.0(4) yes
F9 . Sb1 . F10 . 178.8(4) yes
Ru1 . P1 . C1 . 112.2(3) yes
Ru1 . P1 . C4 . 116.3(3) yes
C1 . P1 . C4 . 94.2(4) yes
Ru1 . P1 . C5 . 114.7(3) yes
C1 . P1 . C5 . 106.0(4) yes
C4 . P1 . C5 . 111.2(4) yes
N1 . P2 . C4 . 107.7(4) yes
N1 . P2 . C18 . 115.9(4) yes
C4 . P2 . C18 . 105.3(4) yes
N1 . P2 . C24 . 112.5(4) yes
C4 . P2 . C24 . 110.6(4) yes
C18 . P2 . C24 . 104.6(4) yes
P2 . N1 . C11 . 126.1(6) yes
Ru1 2_666 N2 . C17 . 175.5(7) yes
P1 . C1 . C2 . 106.2(7) yes
P1 . C1 . H11 . 110.2 no
C2 . C1 . H11 . 110.2 no
P1 . C1 . H12 . 110.3 no
C2 . C1 . H12 . 110.4 no
H11 . C1 . H12 . 109.5 no
C1 . C2 . C3 . 105.9(8) yes
C1 . C2 . H21 . 110.5 no
C3 . C2 . H21 . 110.5 no
C1 . C2 . H22 . 110.2 no
C3 . C2 . H22 . 110.2 no
H21 . C2 . H22 . 109.5 no
C2 . C3 . C4 . 107.9(8) yes
C2 . C3 . H31 . 109.8 no
C4 . C3 . H31 . 109.8 no
C2 . C3 . H32 . 109.9 no
C4 . C3 . H32 . 109.9 no
H31 . C3 . H32 . 109.5 no
C3 . C4 . P1 . 105.5(6) yes
C3 . C4 . P2 . 112.6(6) yes
P1 . C4 . P2 . 123.0(5) yes
C3 . C4 . H41 . 104.7 no
P1 . C4 . H41 . 104.8 no
P2 . C4 . H41 . 104.7 no
P1 . C5 . C6 . 122.5(7) yes
P1 . C5 . C10 . 118.1(6) yes
C6 . C5 . C10 . 119.3(8) yes
C5 . C6 . C7 . 120.2(10) yes
C5 . C6 . H61 . 119.9 no
C7 . C6 . H61 . 119.9 no
C6 . C7 . C8 . 120.8(9) yes
C6 . C7 . H71 . 119.5 no
C8 . C7 . H71 . 119.6 no
C7 . C8 . C9 . 119.4(10) yes
C7 . C8 . H81 . 120.3 no
C9 . C8 . H81 . 120.3 no
C8 . C9 . C10 . 119.6(10) yes
C8 . C9 . H91 . 120.2 no
C10 . C9 . H91 . 120.2 no
C5 . C10 . C9 . 120.7(9) yes
C5 . C10 . H101 . 119.7 no
C9 . C10 . H101 . 119.7 no
N1 . C11 . C12 . 124.8(7) yes
N1 . C11 . C16 . 120.8(7) yes
C12 . C11 . C16 . 113.8(7) yes
C11 . C12 . C13 . 123.5(7) yes
C11 . C12 . F1 . 117.6(7) yes
C13 . C12 . F1 . 118.8(7) yes
C12 . C13 . C14 . 122.4(7) yes
C12 . C13 . F2 . 120.1(7) yes
C14 . C13 . F2 . 117.5(7) yes
C13 . C14 . C15 . 116.3(7) yes
C13 . C14 . C17 . 121.9(7) yes
C15 . C14 . C17 . 121.8(7) yes
C14 . C15 . C16 . 121.4(7) yes
C14 . C15 . F3 . 117.9(7) yes
C16 . C15 . F3 . 120.6(7) yes
C11 . C16 . C15 . 122.5(7) yes
C11 . C16 . F4 . 118.4(7) yes
C15 . C16 . F4 . 119.1(7) yes
C14 . C17 . N2 . 175.4(9) yes
P2 . C18 . C19 . 123.9(7) yes
P2 . C18 . C23 . 117.9(7) yes
C19 . C18 . C23 . 117.8(8) yes
C18 . C19 . C20 . 119.3(10) yes
C18 . C19 . H191 . 120.4 no
C20 . C19 . H191 . 120.3 no
C19 . C20 . C21 . 122.6(11) yes
C19 . C20 . H201 . 118.7 no
C21 . C20 . H201 . 118.7 no
C20 . C21 . C22 . 120.4(10) yes
C20 . C21 . H211 . 119.8 no
C22 . C21 . H211 . 119.8 no
C21 . C22 . C23 . 117.9(11) yes
C21 . C22 . H221 . 121.0 no
C23 . C22 . H221 . 121.0 no
C18 . C23 . C22 . 122.0(10) yes
C18 . C23 . H231 . 119.1 no
C22 . C23 . H231 . 119.0 no
P2 . C24 . C25 . 122.4(7) yes
P2 . C24 . C29 . 119.2(6) yes
C25 . C24 . C29 . 118.3(7) yes
C24 . C25 . C26 . 120.1(9) yes
C24 . C25 . H251 . 120.0 no
C26 . C25 . H251 . 119.9 no
C25 . C26 . C27 . 120.5(9) yes
C25 . C26 . H261 . 119.8 no
C27 . C26 . H261 . 119.7 no
C26 . C27 . C28 . 121.5(9) yes
C26 . C27 . H271 . 119.3 no
C28 . C27 . H271 . 119.3 no
C27 . C28 . C29 . 118.7(9) yes
C27 . C28 . H281 . 120.6 no
C29 . C28 . H281 . 120.7 no
C28 . C29 . C24 . 120.9(8) yes
C28 . C29 . H291 . 119.5 no
C24 . C29 . H291 . 119.6 no
C37 . C30 . H301 . 109.5 no
C37 . C30 . H302 . 109.5 no
H301 . C30 . H302 . 109.5 no
C37 . C30 . H303 . 109.5 no
H301 . C30 . H303 . 109.5 no
H302 . C30 . H303 . 109.5 no
C32 . C31 . C33 . 108.7(10) yes
C32 . C31 . C34 . 115.4(10) yes
C33 . C31 . C34 . 107.0(10) yes
C32 . C31 . H311 . 108.5 no
C33 . C31 . H311 . 108.4 no
C34 . C31 . H311 . 108.6 no
C31 . C32 . H321 . 109.2 no
C31 . C32 . H322 . 109.6 no
H321 . C32 . H322 . 109.5 no
C31 . C32 . H323 . 109.7 no
H321 . C32 . H323 . 109.5 no
H322 . C32 . H323 . 109.5 no
C31 . C33 . H331 . 109.5 no
C31 . C33 . H332 . 109.4 no
H331 . C33 . H332 . 109.5 no
C31 . C33 . H333 . 109.5 no
H331 . C33 . H333 . 109.5 no
H332 . C33 . H333 . 109.5 no
C31 . C34 . Ru1 . 129.1(9) yes
C31 . C34 . C35 . 123.2(11) yes
Ru1 . C34 . C35 . 70.1(7) yes
C31 . C34 . C39 . 118.5(11) yes
Ru1 . C34 . C39 . 70.9(7) yes
C35 . C34 . C39 . 118.3(11) yes
Ru1 . C35 . C34 . 73.2(7) yes
Ru1 . C35 . C36 . 69.6(7) yes
C34 . C35 . C36 . 120.9(12) yes
Ru1 . C35 . H351 . 130.4 no
C34 . C35 . H351 . 119.8 no
C36 . C35 . H351 . 119.4 no
Ru1 . C36 . C35 . 73.3(7) yes
Ru1 . C36 . C37 . 73.4(7) yes
C35 . C36 . C37 . 121.4(11) yes
Ru1 . C36 . H361 . 125.9 no
C35 . C36 . H361 . 119.5 no
C37 . C36 . H361 . 119.1 no
Ru1 . C37 . C30 . 129.6(9) yes
Ru1 . C37 . C36 . 68.4(7) yes
C30 . C37 . C36 . 122.6(11) yes
Ru1 . C37 . C38 . 71.4(7) yes
C30 . C37 . C38 . 120.4(11) yes
C36 . C37 . C38 . 117.0(11) yes
Ru1 . C38 . C37 . 71.5(7) yes
Ru1 . C38 . C39 . 72.1(7) yes
C37 . C38 . C39 . 121.2(11) yes
Ru1 . C38 . H381 . 129.6 no
C37 . C38 . H381 . 119.4 no
C39 . C38 . H381 . 119.4 no
Ru1 . C39 . C34 . 72.1(7) yes
Ru1 . C39 . C38 . 71.5(7) yes
C34 . C39 . C38 . 121.1(11) yes
Ru1 . C39 . H391 . 129.5 no
C34 . C39 . H391 . 119.4 no
C38 . C39 . H391 . 119.4 no
C41 . O1 . C42 . 117.5(19) yes
C41 . C40 . H401 . 110.3 no
C41 . C40 . H402 . 109.2 no
H401 . C40 . H402 . 109.5 no
C41 . C40 . H403 . 109.0 no
H401 . C40 . H403 . 109.5 no
H402 . C40 . H403 . 109.5 no
C40 . C41 . O1 . 114(2) yes
C40 . C41 . H411 . 108.1 no
O1 . C41 . H411 . 108.5 no
C40 . C41 . H412 . 108.3 no
O1 . C41 . H412 . 108.5 no
H411 . C41 . H412 . 109.5 no
O1 . C42 . C43 . 108(2) yes
O1 . C42 . H421 . 109.6 no
C43 . C42 . H421 . 110.0 no
O1 . C42 . H422 . 109.6 no
C43 . C42 . H422 . 110.0 no
H421 . C42 . H422 . 109.5 no
C42 . C43 . H431 . 109.2 no
C42 . C43 . H432 . 109.6 no
H431 . C43 . H432 . 109.5 no
C42 . C43 . H433 . 109.6 no
H431 . C43 . H433 . 109.5 no
H432 . C43 . H433 . 109.5 no

loop_
_geom_bond_atom_site_label_1
_geom_bond_site_symmetry_1
_geom_bond_atom_site_label_2
_geom_bond_site_symmetry_2
_geom_bond_distance
_geom_bond_publ_flag
Ru1 . N2 2_666 2.022(7) yes
Ru1 . P1 . 2.342(2) yes
Ru1 . Cl1 . 2.396(2) yes
Ru1 . C34 . 2.248(12) yes
Ru1 . C35 . 2.208(12) yes
Ru1 . C36 . 2.161(12) yes
Ru1 . C37 . 2.227(12) yes
Ru1 . C38 . 2.226(12) yes
Ru1 . C39 . 2.233(12) yes
Sb1 . F5 . 1.852(8) yes
Sb1 . F6 . 1.871(7) yes
Sb1 . F7 . 1.869(9) yes
Sb1 . F8 . 1.861(8) yes
Sb1 . F9 . 1.872(6) yes
Sb1 . F10 . 1.872(7) yes
P1 . C1 . 1.804(9) yes
P1 . C4 . 1.876(9) yes
P1 . C5 . 1.825(9) yes
P2 . N1 . 1.579(7) yes
P2 . C4 . 1.805(8) yes
P2 . C18 . 1.791(8) yes
P2 . C24 . 1.811(8) yes
N1 . C11 . 1.366(11) yes
N2 . C17 . 1.157(11) yes
C1 . C2 . 1.505(14) yes
C1 . H11 . 1.000 no
C1 . H12 . 1.000 no
C2 . C3 . 1.551(15) yes
C2 . H21 . 1.000 no
C2 . H22 . 1.000 no
C3 . C4 . 1.547(12) yes
C3 . H31 . 1.000 no
C3 . H32 . 1.000 no
C4 . H41 . 1.000 no
C5 . C6 . 1.375(11) yes
C5 . C10 . 1.397(13) yes
C6 . C7 . 1.386(15) yes
C6 . H61 . 1.000 no
C7 . C8 . 1.383(17) yes
C7 . H71 . 1.000 no
C8 . C9 . 1.392(15) yes
C8 . H81 . 1.000 no
C9 . C10 . 1.387(13) yes
C9 . H91 . 1.000 no
C10 . H101 . 1.000 no
C11 . C12 . 1.412(11) yes
C11 . C16 . 1.422(11) yes
C12 . C13 . 1.324(12) yes
C12 . F1 . 1.361(9) yes
C13 . C14 . 1.389(12) yes
C13 . F2 . 1.366(9) yes
C14 . C15 . 1.403(11) yes
C14 . C17 . 1.416(12) yes
C15 . C16 . 1.355(11) yes
C15 . F3 . 1.343(9) yes
C16 . F4 . 1.335(8) yes
C18 . C19 . 1.420(12) yes
C18 . C23 . 1.394(13) yes
C19 . C20 . 1.375(13) yes
C19 . H191 . 1.000 no
C20 . C21 . 1.336(18) yes
C20 . H201 . 1.000 no
C21 . C22 . 1.414(18) yes
C21 . H211 . 1.000 no
C22 . C23 . 1.390(14) yes
C22 . H221 . 1.000 no
C23 . H231 . 1.000 no
C24 . C25 . 1.411(12) yes
C24 . C29 . 1.392(12) yes
C25 . C26 . 1.378(12) yes
C25 . H251 . 1.000 no
C26 . C27 . 1.360(15) yes
C26 . H261 . 1.000 no
C27 . C28 . 1.381(14) yes
C27 . H271 . 1.000 no
C28 . C29 . 1.395(11) yes
C28 . H281 . 1.000 no
C29 . H291 . 1.000 no
C30 . C37 . 1.474(17) yes
C30 . H301 . 1.000 no
C30 . H302 . 1.000 no
C30 . H303 . 1.000 no
C31 . C32 . 1.456(16) yes
C31 . C33 . 1.513(16) yes
C31 . C34 . 1.536(17) yes
C31 . H311 . 1.000 no
C32 . H321 . 1.000 no
C32 . H322 . 1.000 no
C32 . H323 . 1.000 no
C33 . H331 . 1.000 no
C33 . H332 . 1.000 no
C33 . H333 . 1.000 no
C34 . C35 . 1.403(16) yes
C34 . C39 . 1.423(16) yes
C35 . C36 . 1.393(17) yes
C35 . H351 . 1.000 no
C36 . C37 . 1.437(17) yes
C36 . H361 . 1.000 no
C37 . C38 . 1.418(16) yes
C38 . C39 . 1.392(17) yes
C38 . H381 . 1.000 no
C39 . H391 . 1.000 no
O1 . C41 . 1.35(3) yes
O1 . C42 . 1.45(3) yes
C40 . C41 . 1.47(3) yes
C40 . H401 . 1.000 no
C40 . H402 . 1.000 no
C40 . H403 . 1.000 no
C41 . H411 . 1.000 no
C41 . H412 . 1.000 no
C42 . C43 . 1.42(3) yes
C42 . H421 . 1.000 no
C42 . H422 . 1.000 no
C43 . H431 . 1.000 no
C43 . H432 . 1.000 no
C43 . H433 . 1.000 no
